data_2223547
loop_
_publ_author_name
'Choi, Hong Dae'
'Seo, Pil Ja'
'Son, Byeng Wha'
'Lee, Uk'

_publ_section_title
;
 Methyl
 2-[5-(4-hydroxyphenyl)-3-methylsulfanyl-1-benzofuran-2-yl]acetate
;
_journal_coeditor_code SI2201
_journal_issue 10
_journal_name_full 'Acta Crystallographica Section E'
_journal_page_first o2529
_journal_paper_doi 10.1107/S1600536809037763
_journal_volume 65
_journal_year 2009
_chemical_formula_iupac 'C18 H16 O4 S'
_chemical_formula_moiety 'C18 H16 O4 S'
_chemical_formula_sum 'C18 H16 O4 S'
_chemical_formula_weight 328.37
_chemical_name_systematic
;
Methyl 2-[5-(4-hydroxyphenyl)-3-methylsulfanyl-1-benzofuran-2-yl]acetate
;
_space_group_IT_number 14
_symmetry_cell_setting monoclinic
_symmetry_space_group_name_Hall '-P 2ybc'
_symmetry_space_group_name_H-M 'P 1 21/c 1'
_atom_sites_solution_hydrogens difmap
_atom_sites_solution_primary direct
_atom_sites_solution_secondary difmap
_cell_angle_alpha 90.00
_cell_angle_beta 95.4731(6)
_cell_angle_gamma 90.00
_cell_formula_units_Z 4
_cell_length_a 13.6661(6)
_cell_length_b 7.6643(3)
_cell_length_c 15.6344(7)
_cell_measurement_reflns_used 6226
_cell_measurement_temperature 173(2)
_cell_measurement_theta_max 27.33
_cell_measurement_theta_min 2.62
_cell_volume 1630.10(12)
_computing_cell_refinement 'SAINT (Bruker, 2001)'
_computing_data_collection 'SMART (Bruker, 2001)'
_computing_data_reduction 'SAINT (Bruker, 2001)'
_computing_molecular_graphics 'ORTEP-3 (Farrugia, 1997) and DIAMOND (Brandenburg, 1998)'
_computing_publication_material 'SHELXL97 (Sheldrick, 2008)'
_computing_structure_refinement 'SHELXL97 (Sheldrick, 2008)'
_computing_structure_solution 'SHELXS97 (Sheldrick, 2008)'
_diffrn_ambient_temperature 173(2)
_diffrn_detector_area_resol_mean 10.0
_diffrn_measured_fraction_theta_full 0.992
_diffrn_measured_fraction_theta_max 0.992
_diffrn_measurement_device_type 'Bruker SMART CCD'
_diffrn_measurement_method '\f and \w'
_diffrn_radiation_monochromator graphite
_diffrn_radiation_source 'fine-focus sealed tube'
_diffrn_radiation_type MoK\a
_diffrn_radiation_wavelength 0.71073
_diffrn_reflns_av_R_equivalents 0.0456
_diffrn_reflns_av_sigmaI/netI 0.0324
_diffrn_reflns_limit_h_max 17
_diffrn_reflns_limit_h_min -17
_diffrn_reflns_limit_k_max 9
_diffrn_reflns_limit_k_min -9
_diffrn_reflns_limit_l_max 20
_diffrn_reflns_limit_l_min -20
_diffrn_reflns_number 13917
_diffrn_reflns_theta_full 27.47
_diffrn_reflns_theta_max 27.47
_diffrn_reflns_theta_min 1.50
_exptl_absorpt_coefficient_mu 0.216
_exptl_absorpt_correction_T_max 0.9607
_exptl_absorpt_correction_T_min 0.9395
_exptl_absorpt_correction_type multi-scan
_exptl_absorpt_process_details '(SADABS; Sheldrick, 2000)'
_exptl_crystal_colour colorless
_exptl_crystal_density_diffrn 1.338
_exptl_crystal_density_method 'not measured'
_exptl_crystal_description block
_exptl_crystal_F_000 688
_exptl_crystal_size_max 0.45
_exptl_crystal_size_mid 0.25
_exptl_crystal_size_min 0.25
_refine_diff_density_max 0.303
_refine_diff_density_min -0.251
_refine_ls_extinction_method none
_refine_ls_goodness_of_fit_ref 1.078
_refine_ls_hydrogen_treatment mixed
_refine_ls_matrix_type full
_refine_ls_number_parameters 213
_refine_ls_number_reflns 3703
_refine_ls_number_restraints 0
_refine_ls_restrained_S_all 1.078
_refine_ls_R_factor_all 0.0516
_refine_ls_R_factor_gt 0.0346
_refine_ls_shift/su_max_lt 0.001
_refine_ls_shift/su_mean 0.000
_refine_ls_structure_factor_coef Fsqd
_refine_ls_weighting_details 'w=1/[\s^2^(Fo^2^)+(0.038P)^2^+0.664P] where P=(Fo^2^+2Fc^2^)/3'
_refine_ls_weighting_scheme calc
_refine_ls_wR_factor_gt 0.0841
_refine_ls_wR_factor_ref 0.0967
_reflns_number_gt 2894
_reflns_number_total 3703
_reflns_threshold_expression I>2\s(I)
_cod_data_source_file si2201.cif
_cod_data_source_block I
_cod_original_sg_symbol_H-M 'P 21/c'
_cod_database_code 2223547
_cod_database_fobs_code 2223547

loop_
_symmetry_equiv_pos_as_xyz
'x, y, z'
'-x, y+1/2, -z+1/2'
'-x, -y, -z'
'x, -y-1/2, z-1/2'

loop_
_atom_site_type_symbol
_atom_site_label
_atom_site_fract_x
_atom_site_fract_y
_atom_site_fract_z
_atom_site_U_iso_or_equiv
_atom_site_adp_type
_atom_site_calc_flag
_atom_site_refinement_flags
_atom_site_occupancy
_atom_site_disorder_assembly
_atom_site_disorder_group
S S1 0.69956(3) 0.01335(5) 0.51042(3) 0.02878(12) Uani d . 1 . .
O O1 0.80580(8) 0.44720(15) 0.62041(7) 0.0290(3) Uani d . 1 . .
O O2 1.05303(8) 0.08785(16) 0.60370(7) 0.0330(3) Uani d . 1 . .
O O3 0.94920(8) 0.15452(18) 0.70121(8) 0.0379(3) Uani d . 1 . .
O O4 0.09318(9) 0.48769(18) 0.64861(9) 0.0377(3) Uani d . 1 . .
H H4 0.0789(17) 0.535(3) 0.6922(17) 0.061(8) Uiso d . 1 . .
C C1 0.72205(11) 0.2164(2) 0.55937(9) 0.0244(3) Uani d . 1 . .
C C2 0.65254(11) 0.33024(19) 0.59592(9) 0.0227(3) Uani d . 1 . .
C C3 0.55110(11) 0.3275(2) 0.60033(9) 0.0229(3) Uani d . 1 . .
H H3 0.5133 0.2362 0.5759 0.027 Uiso calc R 1 . .
C C4 0.50698(11) 0.4634(2) 0.64192(9) 0.0236(3) Uani d . 1 . .
C C5 0.56623(11) 0.6008(2) 0.67804(10) 0.0277(3) Uani d . 1 . .
H H5 0.5365 0.6911 0.7057 0.033 Uiso calc R 1 . .
C C6 0.66711(12) 0.6063(2) 0.67373(10) 0.0291(3) Uani d . 1 . .
H H6 0.7054 0.6977 0.6974 0.035 Uiso calc R 1 . .
C C7 0.70754(11) 0.4684(2) 0.63246(10) 0.0254(3) Uani d . 1 . .
C C8 0.81116(11) 0.2933(2) 0.57520(10) 0.0268(3) Uani d . 1 . .
C C9 0.91070(11) 0.2406(2) 0.55381(10) 0.0289(3) Uani d . 1 . .
H H9A 0.9450 0.3428 0.5354 0.035 Uiso calc R 1 . .
H H9B 0.9040 0.1591 0.5062 0.035 Uiso calc R 1 . .
C C10 0.97139(11) 0.1573(2) 0.62834(10) 0.0266(3) Uani d . 1 . .
C C11 1.11920(14) 0.0120(3) 0.67179(13) 0.0460(5) Uani d . 1 . .
H H11A 1.0857 -0.0787 0.6997 0.055 Uiso calc R 1 . .
H H11B 1.1403 0.1006 0.7129 0.055 Uiso calc R 1 . .
H H11C 1.1754 -0.0362 0.6478 0.055 Uiso calc R 1 . .
C C12 0.39861(11) 0.46601(19) 0.64631(10) 0.0227(3) Uani d . 1 . .
C C13 0.33451(11) 0.4013(2) 0.57879(10) 0.0246(3) Uani d . 1 . .
H H13 0.3604 0.3531 0.5312 0.030 Uiso calc R 1 . .
C C14 0.23358(12) 0.4071(2) 0.58084(10) 0.0272(3) Uani d . 1 . .
H H14 0.1925 0.3618 0.5354 0.033 Uiso calc R 1 . .
C C15 0.19364(11) 0.4809(2) 0.65104(10) 0.0267(3) Uani d . 1 . .
C C16 0.25574(12) 0.5440(2) 0.71976(10) 0.0289(3) Uani d . 1 . .
H H16 0.2296 0.5919 0.7673 0.035 Uiso calc R 1 . .
C C17 0.35686(12) 0.5352(2) 0.71715(10) 0.0273(3) Uani d . 1 . .
H H17 0.3979 0.5765 0.7637 0.033 Uiso calc R 1 . .
C C18 0.62715(13) 0.0771(2) 0.41243(12) 0.0365(4) Uani d . 1 . .
H H18A 0.5645 0.1201 0.4260 0.055 Uiso calc R 1 . .
H H18B 0.6176 -0.0220 0.3750 0.055 Uiso calc R 1 . .
H H18C 0.6610 0.1671 0.3843 0.055 Uiso calc R 1 . .

loop_
_atom_site_aniso_label
_atom_site_aniso_U_11
_atom_site_aniso_U_22
_atom_site_aniso_U_33
_atom_site_aniso_U_12
_atom_site_aniso_U_13
_atom_site_aniso_U_23
S1 0.0320(2) 0.0222(2) 0.0323(2) 0.00435(16) 0.00399(16) -0.00155(16)
O1 0.0219(5) 0.0333(6) 0.0313(6) 0.0002(5) 0.0002(4) -0.0056(5)
O2 0.0240(6) 0.0455(7) 0.0299(6) 0.0094(5) 0.0041(4) 0.0007(5)
O3 0.0297(6) 0.0546(8) 0.0309(6) 0.0048(6) 0.0105(5) 0.0091(6)
O4 0.0244(6) 0.0501(8) 0.0394(7) -0.0021(5) 0.0082(5) -0.0150(6)
C1 0.0250(8) 0.0242(7) 0.0241(7) 0.0036(6) 0.0028(6) 0.0005(6)
C2 0.0246(7) 0.0218(7) 0.0218(7) 0.0030(6) 0.0023(6) 0.0008(6)
C3 0.0238(7) 0.0210(7) 0.0239(7) 0.0001(6) 0.0020(6) -0.0002(6)
C4 0.0253(7) 0.0241(8) 0.0212(7) 0.0030(6) 0.0011(6) 0.0011(6)
C5 0.0279(8) 0.0268(8) 0.0277(8) 0.0059(6) -0.0004(6) -0.0059(6)
C6 0.0299(8) 0.0275(8) 0.0289(8) -0.0013(7) -0.0031(6) -0.0064(6)
C7 0.0210(7) 0.0300(8) 0.0246(8) 0.0020(6) -0.0006(6) -0.0003(6)
C8 0.0259(8) 0.0305(8) 0.0240(7) 0.0033(6) 0.0019(6) -0.0001(6)
C9 0.0227(8) 0.0370(9) 0.0274(8) 0.0022(7) 0.0039(6) 0.0001(7)
C10 0.0204(7) 0.0295(8) 0.0304(8) -0.0025(6) 0.0055(6) -0.0002(6)
C11 0.0311(9) 0.0670(14) 0.0392(10) 0.0158(9) 0.0007(8) 0.0111(10)
C12 0.0255(7) 0.0190(7) 0.0238(7) 0.0035(6) 0.0033(6) 0.0010(6)
C13 0.0290(8) 0.0223(7) 0.0232(7) 0.0026(6) 0.0061(6) -0.0021(6)
C14 0.0279(8) 0.0276(8) 0.0257(8) -0.0010(6) 0.0006(6) -0.0038(6)
C15 0.0240(7) 0.0268(8) 0.0299(8) 0.0001(6) 0.0057(6) -0.0007(6)
C16 0.0311(8) 0.0314(8) 0.0252(8) 0.0018(7) 0.0080(6) -0.0054(7)
C17 0.0295(8) 0.0284(8) 0.0239(8) 0.0017(6) 0.0015(6) -0.0039(6)
C18 0.0385(10) 0.0337(9) 0.0361(9) 0.0017(8) -0.0020(7) -0.0023(7)

loop_
_atom_type_symbol
_atom_type_description
_atom_type_scat_dispersion_real
_atom_type_scat_dispersion_imag
_atom_type_scat_source
C C 0.0033 0.0016 'International Tables Vol C Tables 4.2.6.8 and 6.1.1.4'
H H 0.0000 0.0000 'International Tables Vol C Tables 4.2.6.8 and 6.1.1.4'
O O 0.0106 0.0060 'International Tables Vol C Tables 4.2.6.8 and 6.1.1.4'
S S 0.1246 0.1234 'International Tables Vol C Tables 4.2.6.8 and 6.1.1.4'

loop_
_geom_angle_atom_site_label_1
_geom_angle_atom_site_label_2
_geom_angle_atom_site_label_3
_geom_angle_site_symmetry_1
_geom_angle_site_symmetry_3
_geom_angle
_geom_angle_publ_flag
C1 S1 C18 . . 100.90(8) ?
C8 O1 C7 . . 105.64(12) ?
C10 O2 C11 . . 115.50(13) ?
C15 O4 H4 . . 108.3(17) ?
C8 C1 C2 . . 106.18(14) ?
C8 C1 S1 . . 125.76(12) ?
C2 C1 S1 . . 127.94(12) ?
C7 C2 C3 . . 119.49(14) ?
C7 C2 C1 . . 105.79(13) ?
C3 C2 C1 . . 134.71(14) ?
C2 C3 C4 . . 119.18(14) ?
C2 C3 H3 . . 120.4 ?
C4 C3 H3 . . 120.4 ?
C3 C4 C5 . . 119.09(14) ?
C3 C4 C12 . . 120.49(14) ?
C5 C4 C12 . . 120.41(13) ?
C6 C5 C4 . . 122.50(14) ?
C6 C5 H5 . . 118.8 ?
C4 C5 H5 . . 118.8 ?
C7 C6 C5 . . 116.33(15) ?
C7 C6 H6 . . 121.8 ?
C5 C6 H6 . . 121.8 ?
C6 C7 O1 . . 126.20(14) ?
C6 C7 C2 . . 123.41(14) ?
O1 C7 C2 . . 110.39(13) ?
C1 C8 O1 . . 111.98(13) ?
C1 C8 C9 . . 131.83(15) ?
O1 C8 C9 . . 116.18(14) ?
C8 C9 C10 . . 112.89(13) ?
C8 C9 H9A . . 109.0 ?
C10 C9 H9A . . 109.0 ?
C8 C9 H9B . . 109.0 ?
C10 C9 H9B . . 109.0 ?
H9A C9 H9B . . 107.8 ?
O3 C10 O2 . . 124.16(15) ?
O3 C10 C9 . . 124.63(14) ?
O2 C10 C9 . . 111.21(13) ?
O2 C11 H11A . . 109.5 ?
O2 C11 H11B . . 109.5 ?
H11A C11 H11B . . 109.5 ?
O2 C11 H11C . . 109.5 ?
H11A C11 H11C . . 109.5 ?
H11B C11 H11C . . 109.5 ?
C13 C12 C17 . . 117.36(14) ?
C13 C12 C4 . . 121.01(13) ?
C17 C12 C4 . . 121.63(14) ?
C14 C13 C12 . . 121.72(14) ?
C14 C13 H13 . . 119.1 ?
C12 C13 H13 . . 119.1 ?
C13 C14 C15 . . 119.89(14) ?
C13 C14 H14 . . 120.1 ?
C15 C14 H14 . . 120.1 ?
O4 C15 C16 . . 122.95(14) ?
O4 C15 C14 . . 117.44(14) ?
C16 C15 C14 . . 119.61(14) ?
C17 C16 C15 . . 119.76(14) ?
C17 C16 H16 . . 120.1 ?
C15 C16 H16 . . 120.1 ?
C16 C17 C12 . . 121.63(15) ?
C16 C17 H17 . . 119.2 ?
C12 C17 H17 . . 119.2 ?
S1 C18 H18A . . 109.5 ?
S1 C18 H18B . . 109.5 ?
H18A C18 H18B . . 109.5 ?
S1 C18 H18C . . 109.5 ?
H18A C18 H18C . . 109.5 ?
H18B C18 H18C . . 109.5 ?

loop_
_geom_bond_atom_site_label_1
_geom_bond_atom_site_label_2
_geom_bond_site_symmetry_2
_geom_bond_distance
_geom_bond_publ_flag
S1 C1 . 1.7488(16) ?
S1 C18 . 1.8099(18) ?
O1 C8 . 1.3810(19) ?
O1 C7 . 1.3833(18) ?
O2 C10 . 1.3260(18) ?
O2 C11 . 1.451(2) ?
O3 C10 . 1.2067(19) ?
O4 C15 . 1.3708(19) ?
O4 H4 . 0.81(3) ?
C1 C8 . 1.354(2) ?
C1 C2 . 1.447(2) ?
C2 C7 . 1.390(2) ?
C2 C3 . 1.395(2) ?
C3 C4 . 1.395(2) ?
C3 H3 . 0.9300 ?
C4 C5 . 1.413(2) ?
C4 C12 . 1.489(2) ?
C5 C6 . 1.387(2) ?
C5 H5 . 0.9300 ?
C6 C7 . 1.380(2) ?
C6 H6 . 0.9300 ?
C8 C9 . 1.487(2) ?
C9 C10 . 1.506(2) ?
C9 H9A . 0.9700 ?
C9 H9B . 0.9700 ?
C11 H11A . 0.9600 ?
C11 H11B . 0.9600 ?
C11 H11C . 0.9600 ?
C12 C13 . 1.397(2) ?
C12 C17 . 1.398(2) ?
C13 C14 . 1.383(2) ?
C13 H13 . 0.9300 ?
C14 C15 . 1.392(2) ?
C14 H14 . 0.9300 ?
C15 C16 . 1.391(2) ?
C16 C17 . 1.388(2) ?
C16 H16 . 0.9300 ?
C17 H17 . 0.9300 ?
C18 H18A . 0.9600 ?
C18 H18B . 0.9600 ?
C18 H18C . 0.9600 ?

loop_
_geom_hbond_atom_site_label_D
_geom_hbond_atom_site_label_H
_geom_hbond_atom_site_label_A
_geom_hbond_site_symmetry_A
_geom_hbond_distance_DH
_geom_hbond_distance_HA
_geom_hbond_distance_DA
_geom_hbond_angle_DHA
O4 H4 O3 2_656 0.81(3) 1.97(3) 2.7826(18) 177(2)
C18 H18C Cg 3_666 0.96 2.88 3.762(2) 152.6

loop_
_geom_torsion_atom_site_label_1
_geom_torsion_atom_site_label_2
_geom_torsion_atom_site_label_3
_geom_torsion_atom_site_label_4
_geom_torsion_site_symmetry_1
_geom_torsion_site_symmetry_2
_geom_torsion_site_symmetry_3
_geom_torsion_site_symmetry_4
_geom_torsion
_geom_torsion_publ_flag
C18 S1 C1 C8 . . . . -114.97(15) ?
C18 S1 C1 C2 . . . . 69.48(15) ?
C8 C1 C2 C7 . . . . -0.71(17) ?
S1 C1 C2 C7 . . . . 175.53(12) ?
C8 C1 C2 C3 . . . . 178.91(17) ?
S1 C1 C2 C3 . . . . -4.8(3) ?
C7 C2 C3 C4 . . . . -0.4(2) ?
C1 C2 C3 C4 . . . . -179.96(16) ?
C2 C3 C4 C5 . . . . 0.4(2) ?
C2 C3 C4 C12 . . . . 178.85(13) ?
C3 C4 C5 C6 . . . . 0.1(2) ?
C12 C4 C5 C6 . . . . -178.41(14) ?
C4 C5 C6 C7 . . . . -0.5(2) ?
C5 C6 C7 O1 . . . . 179.75(14) ?
C5 C6 C7 C2 . . . . 0.5(2) ?
C8 O1 C7 C6 . . . . -179.09(15) ?
C8 O1 C7 C2 . . . . 0.28(17) ?
C3 C2 C7 C6 . . . . 0.0(2) ?
C1 C2 C7 C6 . . . . 179.65(15) ?
C3 C2 C7 O1 . . . . -179.43(13) ?
C1 C2 C7 O1 . . . . 0.26(17) ?
C2 C1 C8 O1 . . . . 0.92(18) ?
S1 C1 C8 O1 . . . . -175.42(11) ?
C2 C1 C8 C9 . . . . -179.93(16) ?
S1 C1 C8 C9 . . . . 3.7(3) ?
C7 O1 C8 C1 . . . . -0.77(17) ?
C7 O1 C8 C9 . . . . 179.94(13) ?
C1 C8 C9 C10 . . . . -99.8(2) ?
O1 C8 C9 C10 . . . . 79.33(18) ?
C11 O2 C10 O3 . . . . -2.6(2) ?
C11 O2 C10 C9 . . . . 176.96(15) ?
C8 C9 C10 O3 . . . . -10.1(2) ?
C8 C9 C10 O2 . . . . 170.26(14) ?
C3 C4 C12 C13 . . . . -34.2(2) ?
C5 C4 C12 C13 . . . . 144.26(15) ?
C3 C4 C12 C17 . . . . 146.78(15) ?
C5 C4 C12 C17 . . . . -34.8(2) ?
C17 C12 C13 C14 . . . . 0.8(2) ?
C4 C12 C13 C14 . . . . -178.21(14) ?
C12 C13 C14 C15 . . . . 0.8(2) ?
C13 C14 C15 O4 . . . . 178.18(15) ?
C13 C14 C15 C16 . . . . -1.8(2) ?
O4 C15 C16 C17 . . . . -178.96(16) ?
C14 C15 C16 C17 . . . . 1.0(2) ?
C15 C16 C17 C12 . . . . 0.8(3) ?
C13 C12 C17 C16 . . . . -1.7(2) ?
C4 C12 C17 C16 . . . . 177.40(15) ?

loop_
_cod_related_entry_id
_cod_related_entry_database
_cod_related_entry_code
1 ChemSpider 24743341
